data_7013223
loop_
_publ_author_name
'Funston, Alison M.'
'Ghiggino, Kenneth P.'
'Grannas, Martin J.'
'David McFadyen, W.'
'Tregloan, Peter A.'

_publ_section_title
;
 Synthesis, structural studies and photochemistry of cobalt(iii)
 complexes of anthracenylcyclam macrocyclesElectronic supplementary
 information (ESI) available: Selected bond lengths and angles and
 ORTEP diagrams for compound 8 and complexes [Co(3)Cl2]Cl&#xFFFD;4H2O,
 [Co(12)Cl2] and [Co(2)Cl2]Cl&#xFFFD;0.5CH3OH. See
 http://www.rsc.org/suppdata/dt/b3/b305773a/
;
_journal_issue 19
_journal_name_full 'Dalton Transactions'
_journal_page_first 3704
_journal_paper_doi 10.1039/b305773a
_journal_year 2003
_chemical_formula_sum 'C25 H44 Cl3 Co N4 O5'
_chemical_formula_weight 645.92
_chemical_name_common
;
trans-(Co(6-(anthracen-9-ylmethyl)-1,4,8,11-
tetraazacyclotetradecane)Cl2) Cl.4H2O
;
_chemical_name_systematic
;
trans-[Co(6-(anthracen-9-ylmethyl)-1,4,8,11-tetraazacyclotetradecane)Cl2]
Cl.4H2O
;
_space_group_IT_number 4
_symmetry_cell_setting monoclinic
_symmetry_space_group_name_Hall 'P 2yb'
_symmetry_space_group_name_H-M 'P 1 21 1'
_atom_sites_solution_hydrogens geom
_atom_sites_solution_primary direct
_atom_sites_solution_secondary difmap
_audit_creation_method SHELXL-97
_cell_angle_alpha 90.00
_cell_angle_beta 91.034(12)
_cell_angle_gamma 90.00
_cell_formula_units_Z 2
_cell_length_a 10.8717(15)
_cell_length_b 6.3706(8)
_cell_length_c 23.310(5)
_cell_measurement_reflns_used 25
_cell_measurement_temperature 293(2)
_cell_measurement_theta_max 13.64
_cell_measurement_theta_min 7.83
_cell_volume 1614.2(5)
_computing_cell_refinement 'CAD-4 Software'
_computing_data_collection 'CAD-4 Software (Enraf-Nonius, 1989)'
_computing_molecular_graphics 'ORTEPIII (Farrugia, 1997)'
_computing_publication_material 'WINGX v1.64.01 (Farrugia, 1999)'
_computing_structure_refinement 'SHELXL-97 (Sheldrick, 1997)'
_computing_structure_solution 'SHELXS-97 (Sheldrick, 1990)'
_diffrn_ambient_temperature 293(2)
_diffrn_measured_fraction_theta_full 0.999
_diffrn_measured_fraction_theta_max 0.999
_diffrn_measurement_device_type 'Enraf-Nonius CAD-4 MachS Diffractometer'
_diffrn_measurement_method \w:2\q
_diffrn_radiation_monochromator graphite
_diffrn_radiation_source 'fine-focus sealed tube'
_diffrn_radiation_type MoK\a
_diffrn_radiation_wavelength 0.71073
_diffrn_reflns_av_R_equivalents 0.0271
_diffrn_reflns_av_sigmaI/netI 0.0659
_diffrn_reflns_limit_h_max 12
_diffrn_reflns_limit_h_min -1
_diffrn_reflns_limit_k_max 7
_diffrn_reflns_limit_k_min 0
_diffrn_reflns_limit_l_max 27
_diffrn_reflns_limit_l_min -27
_diffrn_reflns_number 3639
_diffrn_reflns_theta_full 24.98
_diffrn_reflns_theta_max 24.98
_diffrn_reflns_theta_min 2.05
_diffrn_standards_decay_% 0
_diffrn_standards_interval_time 120
_diffrn_standards_number 3
_exptl_absorpt_coefficient_mu 0.818
_exptl_absorpt_correction_T_max 0.9240
_exptl_absorpt_correction_T_min 0.8625
_exptl_absorpt_correction_type gaussian
_exptl_absorpt_process_details '(Sheldrick, 1976)'
_exptl_crystal_colour green
_exptl_crystal_density_diffrn 1.329
_exptl_crystal_density_method 'not measured'
_exptl_crystal_description prismatic
_exptl_crystal_F_000 680
_exptl_crystal_size_max 0.37
_exptl_crystal_size_mid 0.09
_exptl_crystal_size_min 0.05
_refine_diff_density_max 0.541
_refine_diff_density_min -0.407
_refine_diff_density_rms 0.087
_refine_ls_abs_structure_details 'Flack H D (1983), Acta Cryst. A39, 876-881'
_refine_ls_abs_structure_Flack -0.03(6)
_refine_ls_extinction_method none
_refine_ls_goodness_of_fit_ref 1.087
_refine_ls_hydrogen_treatment mixed
_refine_ls_matrix_type full
_refine_ls_number_parameters 334
_refine_ls_number_reflns 3112
_refine_ls_number_restraints 4
_refine_ls_restrained_S_all 1.087
_refine_ls_R_factor_all 0.1103
_refine_ls_R_factor_gt 0.0665
_refine_ls_shift/su_max 0.000
_refine_ls_shift/su_mean 0.000
_refine_ls_structure_factor_coef Fsqd
_refine_ls_weighting_details 'calc w=1/[\s^2^(Fo^2^)+(0.0994P)^2^+0.4060P] where P=(Fo^2^+2Fc^2^)/3'
_refine_ls_weighting_scheme calc
_refine_ls_wR_factor_gt 0.1584
_refine_ls_wR_factor_ref 0.1843
_reflns_number_gt 2066
_reflns_number_total 3112
_reflns_threshold_expression >2sigma(I)
_cod_data_source_file b305773a.txt
_cod_data_source_block coabs97
_cod_depositor_comments
;
The following automatic conversions were performed:
'_symmetry_cell_setting' value 'Monoclinic' changed to 'monoclinic'
according to '/home/adriana/struct/CIF-dictionaries/cif_core.dic'
dictionary named 'cif_core.dic' version 2.4.1 from
2010-06-29.

'_exptl_absorpt_correction_type' value 'Gaussian' changed to
'gaussian' according to
'/home/adriana/struct/CIF-dictionaries/cif_core.dic' dictionary named
'cif_core.dic' version 2.4.1 from 2010-06-29.

Automatic conversion script
Id: cif_fix_enum 1555 2011-01-17 13:19:09Z saulius 
;
_cod_original_cell_volume 1614.2(4)
_cod_original_sg_symbol_H-M P21
_cod_database_code 7013223

loop_
_symmetry_equiv_pos_as_xyz
'x, y, z'
'-x, y+1/2, -z'

loop_
_atom_site_label
_atom_site_type_symbol
_atom_site_fract_x
_atom_site_fract_y
_atom_site_fract_z
_atom_site_U_iso_or_equiv
_atom_site_adp_type
_atom_site_occupancy
_atom_site_symmetry_multiplicity
_atom_site_calc_flag
_atom_site_refinement_flags
_atom_site_disorder_assembly
_atom_site_disorder_group
Co1 Co 0.10877(12) 0.9627(2) 0.83923(6) 0.0417(4) Uani 1 1 d . . .
Cl1 Cl 0.1972(3) 0.6927(3) 0.79279(13) 0.0564(9) Uani 1 1 d . . .
Cl2 Cl 0.0211(3) 1.2333(4) 0.88554(14) 0.0553(9) Uani 1 1 d . . .
Cl3 Cl 0.4769(5) 0.6230(9) 0.9109(3) 0.152(2) Uani 1 1 d . . .
N1 N -0.0285(7) 0.9639(17) 0.7837(3) 0.055(2) Uani 1 1 d . . .
H1N H -0.0745 1.0787 0.7922 0.061(5) Uiso 1 1 calc R . .
N2 N 0.0115(10) 0.7557(16) 0.8823(4) 0.048(3) Uani 1 1 d . . .
H2N H 0.0421 0.6280 0.8724 0.061(5) Uiso 1 1 calc R . .
N3 N 0.2485(7) 0.9537(17) 0.8943(3) 0.0460(19) Uani 1 1 d . . .
H3N H 0.2942 0.8393 0.8851 0.061(5) Uiso 1 1 calc R . .
N4 N 0.2035(8) 1.1677(15) 0.7959(4) 0.047(2) Uani 1 1 d . . .
H4N H 0.1733 1.2954 0.8061 0.061(5) Uiso 1 1 calc R . .
C1 C -0.0021(11) 0.981(2) 0.7215(4) 0.065(3) Uani 1 1 d . . .
H11 H -0.0795 0.9846 0.7002 0.061(5) Uiso 1 1 calc R . .
H12 H 0.0418 0.8559 0.7098 0.061(5) Uiso 1 1 calc R . .
C2 C -0.1086(12) 0.778(2) 0.7956(6) 0.074(4) Uani 1 1 d . . .
H21 H -0.0735 0.6516 0.7793 0.061(5) Uiso 1 1 calc R . .
H22 H -0.1901 0.7984 0.7790 0.061(5) Uiso 1 1 calc R . .
C3 C -0.1152(10) 0.759(2) 0.8596(5) 0.066(3) Uani 1 1 d . . .
H31 H -0.1596 0.8771 0.8753 0.061(5) Uiso 1 1 calc R . .
H32 H -0.1576 0.6308 0.8700 0.061(5) Uiso 1 1 calc R . .
C4 C 0.0166(10) 0.7609(18) 0.9454(4) 0.056(3) Uani 1 1 d . . .
H41 H -0.0308 0.6445 0.9602 0.061(5) Uiso 1 1 calc R . .
H42 H -0.0209 0.8900 0.9586 0.061(5) Uiso 1 1 calc R . .
C5 C 0.1445(11) 0.7480(19) 0.9687(5) 0.061(3) Uani 1 1 d . . .
H51 H 0.1834 0.6236 0.9533 0.061(5) Uiso 1 1 calc R . .
H52 H 0.1417 0.7320 1.0100 0.061(5) Uiso 1 1 calc R . .
C6 C 0.2228(10) 0.937(2) 0.9549(4) 0.061(3) Uani 1 1 d . . .
H61 H 0.1807 1.0634 0.9672 0.061(5) Uiso 1 1 calc R . .
H62 H 0.2999 0.9281 0.9764 0.061(5) Uiso 1 1 calc R . .
C7 C 0.3254(10) 1.1420(18) 0.8817(4) 0.054(3) Uani 1 1 d . . .
H71 H 0.2889 1.2667 0.8982 0.061(5) Uiso 1 1 calc R . .
H72 H 0.4075 1.1247 0.8980 0.061(5) Uiso 1 1 calc R . .
C8 C 0.3309(10) 1.1627(18) 0.8185(4) 0.054(3) Uani 1 1 d . . .
H81 H 0.3736 1.2908 0.8083 0.061(5) Uiso 1 1 calc R . .
H82 H 0.3749 1.0447 0.8024 0.061(5) Uiso 1 1 calc R . .
C9 C 0.2012(10) 1.1662(18) 0.7323(4) 0.054(3) Uani 1 1 d . . .
H91 H 0.2427 1.0406 0.7192 0.061(5) Uiso 1 1 calc R . .
H92 H 0.2473 1.2863 0.7188 0.061(5) Uiso 1 1 calc R . .
C10 C 0.0731(11) 1.1725(18) 0.7056(4) 0.059(3) Uani 1 1 d . . .
H10 H 0.0308 1.2988 0.7189 0.061(5) Uiso 1 1 calc R . .
C11 C 0.0763(13) 1.176(2) 0.6406(5) 0.073(3) Uani 1 1 d . . .
H111 H 0.0014 1.1107 0.6259 0.061(5) Uiso 1 1 calc R . .
H112 H 0.1446 1.0893 0.6286 0.061(5) Uiso 1 1 calc R . .
C12 C 0.0890(12) 1.3974(18) 0.6119(4) 0.061(3) Uani 1 1 d . . .
C13 C -0.0153(13) 1.5135(18) 0.6039(5) 0.064(3) Uani 1 1 d . . .
C14 C -0.1286(14) 1.466(3) 0.6274(6) 0.093(4) Uani 1 1 d . . .
H14 H -0.1344 1.3490 0.6511 0.061(5) Uiso 1 1 calc R . .
C15 C -0.2319(18) 1.584(4) 0.6173(9) 0.138(8) Uani 1 1 d . . .
H15 H -0.3068 1.5440 0.6326 0.061(5) Uiso 1 1 calc R . .
C16 C -0.223(3) 1.761(5) 0.5843(10) 0.153(10) Uani 1 1 d . . .
H16 H -0.2928 1.8444 0.5788 0.061(5) Uiso 1 1 calc R . .
C17 C -0.124(2) 1.815(3) 0.5613(8) 0.127(8) Uani 1 1 d . . .
H17 H -0.1232 1.9325 0.5377 0.061(5) Uiso 1 1 calc R . .
C18 C -0.0162(19) 1.699(2) 0.5705(5) 0.087(5) Uani 1 1 d . . .
C19 C 0.094(2) 1.766(2) 0.5481(6) 0.098(6) Uani 1 1 d . . .
H19 H 0.0948 1.8894 0.5267 0.061(5) Uiso 1 1 calc R . .
C20 C 0.201(2) 1.656(3) 0.5563(6) 0.101(6) Uani 1 1 d D . .
C21 C 0.319(2) 1.734(4) 0.5319(8) 0.151(10) Uani 1 1 d D . .
H201 H 0.3229 1.8587 0.5111 0.061(5) Uiso 1 1 calc R . .
C22 C 0.415(4) 1.620(4) 0.5414(9) 0.230(19) Uani 1 1 d D . .
H202 H 0.4870 1.6695 0.5251 0.061(5) Uiso 1 1 calc R . .
C23 C 0.4275(18) 1.423(6) 0.5742(10) 0.174(12) Uani 1 1 d D . .
H23 H 0.5026 1.3563 0.5808 0.061(5) Uiso 1 1 calc R . .
C24 C 0.3177(19) 1.345(3) 0.5944(6) 0.117(6) Uani 1 1 d D . .
H24 H 0.3175 1.2137 0.6118 0.061(5) Uiso 1 1 calc R . .
C25 C 0.2002(14) 1.463(2) 0.5894(5) 0.079(3) Uani 1 1 d D . .
O1S O 0.7395(7) 1.2749(17) 0.7746(3) 0.078(3) Uani 1 1 d . . .
O2S O 0.6269(10) 0.947(3) 0.9745(5) 0.142(4) Uani 1 1 d . . .
O3S O 0.6692(10) 0.282(3) 0.8987(5) 0.137(5) Uani 1 1 d . . .
O4SA O 0.566(2) 0.642(6) 0.7808(11) 0.298(12) Uiso 1 1 d . . .
O5SA O 0.549(2) 1.028(7) 0.6993(12) 0.357(15) Uiso 1 1 d . . .

loop_
_atom_site_aniso_label
_atom_site_aniso_U_11
_atom_site_aniso_U_22
_atom_site_aniso_U_33
_atom_site_aniso_U_23
_atom_site_aniso_U_13
_atom_site_aniso_U_12
Co1 0.0533(7) 0.0168(5) 0.0552(7) -0.0010(6) 0.0081(5) 0.0001(6)
Cl1 0.079(2) 0.0216(13) 0.070(2) -0.0052(12) 0.0159(17) 0.0029(12)
Cl2 0.071(2) 0.0226(13) 0.073(2) -0.0017(12) 0.0177(16) 0.0058(12)
Cl3 0.156(5) 0.078(3) 0.220(6) -0.030(4) -0.004(4) 0.002(3)
N1 0.069(5) 0.027(4) 0.070(5) 0.000(6) 0.002(4) -0.005(6)
N2 0.068(7) 0.020(5) 0.055(6) -0.002(4) 0.010(5) 0.000(5)
N3 0.058(4) 0.029(4) 0.052(4) 0.008(5) 0.006(4) 0.004(6)
N4 0.058(6) 0.023(5) 0.060(6) -0.001(4) 0.017(5) -0.001(4)
C1 0.087(7) 0.042(6) 0.065(7) -0.013(7) -0.008(6) -0.013(8)
C2 0.070(8) 0.052(8) 0.098(10) 0.016(8) -0.020(7) -0.001(7)
C3 0.066(8) 0.040(6) 0.093(9) 0.003(7) 0.016(7) -0.020(6)
C4 0.073(8) 0.032(5) 0.063(7) 0.000(5) 0.019(6) 0.001(6)
C5 0.085(9) 0.037(6) 0.062(7) 0.008(6) 0.015(6) 0.007(6)
C6 0.077(7) 0.054(8) 0.053(6) 0.011(7) 0.003(5) 0.017(7)
C7 0.054(6) 0.040(6) 0.067(7) -0.004(6) 0.000(5) -0.012(6)
C8 0.060(7) 0.031(5) 0.072(7) 0.004(5) 0.014(6) 0.000(5)
C9 0.081(8) 0.032(5) 0.050(6) 0.004(5) 0.019(6) -0.005(6)
C10 0.095(9) 0.032(6) 0.049(6) 0.005(5) -0.009(6) 0.004(6)
C11 0.106(10) 0.046(6) 0.066(7) 0.004(6) 0.003(7) -0.004(7)
C12 0.096(9) 0.041(6) 0.045(6) 0.003(5) 0.000(6) -0.007(6)
C13 0.096(9) 0.047(7) 0.050(6) -0.007(5) -0.021(6) -0.015(7)
C14 0.123(11) 0.071(9) 0.084(9) 0.014(10) -0.020(8) 0.004(12)
C15 0.089(12) 0.18(2) 0.140(16) 0.028(17) -0.047(11) -0.003(14)
C16 0.16(2) 0.16(3) 0.14(2) 0.028(19) -0.046(17) 0.05(2)
C17 0.22(3) 0.062(10) 0.094(14) 0.010(9) -0.062(16) 0.002(15)
C18 0.164(16) 0.048(7) 0.047(7) -0.002(6) -0.019(9) 0.000(10)
C19 0.200(19) 0.039(7) 0.055(8) 0.004(6) 0.007(11) 0.003(11)
C20 0.189(18) 0.062(10) 0.052(8) -0.020(8) 0.033(10) -0.048(12)
C21 0.22(3) 0.098(16) 0.135(17) 0.014(14) 0.044(18) -0.041(18)
C22 0.28(5) 0.18(3) 0.23(3) 0.11(3) 0.02(3) -0.12(3)
C23 0.099(13) 0.23(3) 0.20(2) 0.02(3) 0.055(14) 0.04(2)
C24 0.175(17) 0.090(12) 0.088(11) -0.006(9) 0.059(12) -0.026(13)
C25 0.131(11) 0.054(7) 0.052(6) -0.003(7) 0.015(7) 0.001(10)
O1S 0.071(5) 0.087(7) 0.076(5) 0.006(5) 0.015(4) 0.025(5)
O2S 0.144(9) 0.111(10) 0.170(10) -0.027(11) -0.015(8) -0.012(10)
O3S 0.113(8) 0.153(13) 0.145(10) 0.010(10) 0.022(7) 0.021(9)

loop_
_atom_type_symbol
_atom_type_description
_atom_type_scat_dispersion_real
_atom_type_scat_dispersion_imag
_atom_type_scat_source
C C 0.0033 0.0016 'International Tables Vol C Tables 4.2.6.8 and 6.1.1.4'
H H 0.0000 0.0000 'International Tables Vol C Tables 4.2.6.8 and 6.1.1.4'
N N 0.0061 0.0033 'International Tables Vol C Tables 4.2.6.8 and 6.1.1.4'
O O 0.0106 0.0060 'International Tables Vol C Tables 4.2.6.8 and 6.1.1.4'
Cl Cl 0.1484 0.1585 'International Tables Vol C Tables 4.2.6.8 and 6.1.1.4'
Co Co 0.3494 0.9721 'International Tables Vol C Tables 4.2.6.8 and 6.1.1.4'

loop_
_geom_angle_atom_site_label_1
_geom_angle_atom_site_label_2
_geom_angle_atom_site_label_3
_geom_angle
_geom_angle_site_symmetry_1
_geom_angle_site_symmetry_3
_geom_angle_publ_flag
N4 Co1 N1 93.3(4) . . ?
N4 Co1 N3 87.1(4) . . ?
N1 Co1 N3 178.4(5) . . ?
N4 Co1 N2 179.3(5) . . ?
N1 Co1 N2 86.0(4) . . ?
N3 Co1 N2 93.6(4) . . ?
N4 Co1 Cl2 88.1(3) . . ?
N1 Co1 Cl2 89.4(3) . . ?
N3 Co1 Cl2 92.2(3) . . ?
N2 Co1 Cl2 91.8(3) . . ?
N4 Co1 Cl1 91.6(3) . . ?
N1 Co1 Cl1 90.7(3) . . ?
N3 Co1 Cl1 87.7(3) . . ?
N2 Co1 Cl1 88.4(3) . . ?
Cl2 Co1 Cl1 179.75(15) . . ?
C1 N1 C2 111.2(10) . . ?
C1 N1 Co1 119.1(6) . . ?
C2 N1 Co1 108.2(7) . . ?
C3 N2 C4 112.3(9) . . ?
C3 N2 Co1 108.3(7) . . ?
C4 N2 Co1 118.8(8) . . ?
C6 N3 C7 111.5(9) . . ?
C6 N3 Co1 118.5(6) . . ?
C7 N3 Co1 106.1(7) . . ?
C8 N4 C9 110.8(8) . . ?
C8 N4 Co1 107.6(7) . . ?
C9 N4 Co1 120.9(7) . . ?
N1 C1 C10 114.3(10) . . ?
N1 C2 C3 106.6(11) . . ?
N2 C3 C2 107.4(9) . . ?
N2 C4 C5 112.4(9) . . ?
C4 C5 C6 113.9(10) . . ?
N3 C6 C5 112.5(11) . . ?
C8 C7 N3 107.4(9) . . ?
N4 C8 C7 107.6(8) . . ?
N4 C9 C10 114.2(8) . . ?
C11 C10 C9 111.9(10) . . ?
C11 C10 C1 106.1(9) . . ?
C9 C10 C1 111.9(9) . . ?
C10 C11 C12 116.2(10) . . ?
C13 C12 C25 120.9(12) . . ?
C13 C12 C11 117.8(12) . . ?
C25 C12 C11 120.9(13) . . ?
C12 C13 C14 124.7(13) . . ?
C12 C13 C18 121.6(14) . . ?
C14 C13 C18 113.7(15) . . ?
C15 C14 C13 122.9(18) . . ?
C14 C15 C16 119(2) . . ?
C17 C16 C15 122(3) . . ?
C16 C17 C18 121(2) . . ?
C19 C18 C17 120.7(16) . . ?
C19 C18 C13 118.0(16) . . ?
C17 C18 C13 121.3(17) . . ?
C20 C19 C18 122.1(15) . . ?
C19 C20 C25 119.4(16) . . ?
C19 C20 C21 120.7(19) . . ?
C25 C20 C21 120(2) . . ?
C22 C21 C20 116(3) . . ?
C21 C22 C23 129(3) . . ?
C24 C23 C22 114(2) . . ?
C23 C24 C25 123(2) . . ?
C12 C25 C20 118.0(15) . . ?
C12 C25 C24 125.0(13) . . ?
C20 C25 C24 117.0(15) . . ?

loop_
_geom_bond_atom_site_label_1
_geom_bond_atom_site_label_2
_geom_bond_distance
_geom_bond_site_symmetry_2
_geom_bond_publ_flag
Co1 N4 1.955(9) . ?
Co1 N1 1.959(8) . ?
Co1 N3 1.972(8) . ?
Co1 N2 1.976(10) . ?
Co1 Cl2 2.254(3) . ?
Co1 Cl1 2.257(3) . ?
N1 C1 1.486(13) . ?
N1 C2 1.499(16) . ?
N2 C3 1.466(15) . ?
N2 C4 1.471(13) . ?
N3 C6 1.451(11) . ?
N3 C7 1.494(14) . ?
N4 C8 1.474(13) . ?
N4 C9 1.483(12) . ?
C1 C10 1.519(17) . ?
C2 C3 1.501(16) . ?
C4 C5 1.486(15) . ?
C5 C6 1.514(17) . ?
C7 C8 1.483(14) . ?
C9 C10 1.517(14) . ?
C10 C11 1.515(15) . ?
C11 C12 1.571(16) . ?
C12 C13 1.364(16) . ?
C12 C25 1.390(17) . ?
C13 C14 1.390(18) . ?
C13 C18 1.417(17) . ?
C14 C15 1.37(2) . ?
C15 C16 1.37(3) . ?
C16 C17 1.26(3) . ?
C17 C18 1.40(2) . ?
C18 C19 1.38(2) . ?
C19 C20 1.37(2) . ?
C20 C25 1.46(2) . ?
C20 C21 1.50(3) . ?
C21 C22 1.29(4) . ?
C22 C23 1.48(4) . ?
C23 C24 1.38(3) . ?
C24 C25 1.48(2) . ?
